data_4102192
loop_
_publ_author_name
'John S. Tse'
'Alicea A. Leitch'
'Xueyang Yu'
'Xuezhao Bao'
'Sijia Zhang'
'Qingqing Liu'
'Changqing Jin'
'Richard A. Secco'
'Serge Desgreniers'
'Yasuo Ohishi'
'Richard T. Oakley'

_publ_contact_author_address
; Department of Chemistry
University of Waterloo
Waterloo, ON N2L 3G1 Canada
;
_publ_contact_author_email oakley@uwaterloo.ca
_publ_contact_author_fax 519-746-0435
_publ_contact_author_name 'Richard Oakley'
_publ_contact_author_phone 519-888-4582
_publ_section_title
;
 Metallization of a Hypervalent Radical Dimer: Molecular and Band
 Perspectives
;
_journal_name_full 'Journal of the American Chemical Society'
_journal_page_first 4876
_journal_page_last 4886
_journal_paper_doi 10.1021/ja100216c
_journal_volume 132
_journal_year 2010
_chemical_formula_moiety 'C6 H4 N3 S2 Se2'
_chemical_formula_sum 'C6 H4 N3 S2 Se2'
_chemical_formula_weight 340.18
_chemical_name_common HBPTSMe
_chemical_name_systematic ' ?'
_space_group_IT_number 14
_symmetry_cell_setting monoclinic
_symmetry_space_group_name_Hall '-P 2ybc'
_symmetry_space_group_name_H-M 'P 1 21/c 1'
_cell_angle_alpha 90.0
_cell_angle_beta 85.5588(28)
_cell_angle_gamma 90.0
_cell_formula_units_Z 4
_cell_length_a 3.94301(9)
_cell_length_b 14.08054(31)
_cell_length_c 13.2227(4)
_cell_measurement_temperature 293(2)
_cell_volume 731.92(3)
_computing_data_reduction synchrotron
_computing_structure_refinement GSAS
_diffrn_ambient_temperature 293(2)
_diffrn_radiation_polarisn_ratio 0.95
_diffrn_radiation_probe x-ray
_diffrn_radiation_type synchrotron
_diffrn_radiation_wavelength 0.51446
_diffrn_source synchrotron
_diffrn_source_type 'SPring-8 BL10XU'
_exptl_absorpt_correction_T_max 1.00000
_exptl_absorpt_correction_T_min 1.00000
_exptl_absorpt_process_details
;   GSAS Absorption/surface roughness correction: function number 0
 No correction is applied.
;
_exptl_crystal_colour black
_exptl_crystal_density_diffrn 3.087
_pd_calc_method 'Rietveld Refinement'
_pd_phase_name 'hbptsme 5.09GPa'
_pd_proc_info_datetime 2009-05-20T14:15:44
_pd_proc_ls_background_function
;   GSAS Background function number 1 with 10 terms.
 Shifted Chebyshev function of 1st kind
      1:    32567.1     2:    22031.6     3:   -1524.44     4:   -338.565    
      5:   -390.113     6:    190.137     7:   -82.2538     8:    305.072    
      9:   -69.6703    10:  -0.480193    
;
_pd_proc_ls_peak_cutoff 0.00100
_pd_proc_ls_profile_function
;
 CW Profile function number 2 with  18 terms
 Profile coefficients for Simpson's rule integration of pseudovoigt function
 C.J. Howard (1982). J. Appl. Cryst.,15,615-620.
 P. Thompson, D.E. Cox & J.B. Hastings (1987). J. Appl. Cryst.,20,79-83.
 Peak tails are ignored  where the intensity is below 0.0010 times the peak
   Aniso. broadening axis   0.0   0.0   1.0
;
_pd_proc_ls_prof_R_factor 0.0081
_pd_proc_ls_prof_wR_expected 0.0053
_pd_proc_ls_prof_wR_factor 0.0128
_refine_ls_matrix_type full
_refine_ls_number_parameters 1
_refine_ls_number_restraints 0
_refine_ls_R_Fsqd_factor 0.05868
_refine_ls_shift/su_max 0.04
_refine_ls_shift/su_mean 0.04
_cod_data_source_file ja100216c_si_005.cif
_cod_data_source_block HBPTSMe_5.09GPa
_cod_depositor_comments
;
The following automatic conversions were performed:

'_geom_bond_publ_flag' value 'N' changed to 'n' according to the
built-in table from CIF Core dictionary named 'cif_core.dic' version
2.4.1 from 2010-06-29 (21 time).

'_geom_angle_publ_flag' value 'N'
changed to 'n' according to the built-in table from CIF Core
dictionary named 'cif_core.dic' version 2.4.1 from 2010-06-29 (32
times).

Automatic conversion script
Id: cif_fix_values 1715 2011-07-08 13:25:40Z adriana 
;
_cod_original_cell_volume 731.91(3)
_cod_database_code 4102192
_cod_database_fobs_code 4102192
_gsas_exptl_extinct_corr_t_min 1.00000
_gsas_exptl_extinct_corr_t_max 1.00000

loop_
_symmetry_equiv_pos_site_id
_symmetry_equiv_pos_as_xyz
1 +x,+y,+z
2 -x,+y+1/2,-z+1/2
-1 -x,-y,-z
-2 +x,-y+1/2,+z+1/2

loop_
_atom_site_type_symbol
_atom_site_label
_atom_site_fract_x
_atom_site_fract_y
_atom_site_fract_z
_atom_site_occupancy
_atom_site_thermal_displace_type
_atom_site_U_iso_or_equiv
_atom_site_symmetry_multiplicity
_atom_site_refinement_flags
Se Se2 0.33932 -0.06393 0.06451 1.0 Uiso 0.025 4 G
S S2 0.33212 0.86623 0.21792 1.0 Uiso 0.025 4 G
Se Se1 0.42583 0.48452 0.12901 1.0 Uiso 0.025 4 G
S S1 0.09572 0.54592 0.27139 1.0 Uiso 0.025 4 G
N N3 0.6371 0.84642 0.00673 1.0 Uiso 0.025 4 G
N N2 -0.04712 0.71049 0.02874 1.0 Uiso 0.025 4 G
N N1 0.28751 0.57605 0.04555 1.0 Uiso 0.025 4 G
C C3 0.73048 0.78048 0.06805 1.0 Uiso 0.025 4 G
C C4 0.61699 0.77551 0.17453 1.0 Uiso 0.025 4 G
C C5 0.73031 0.70365 0.23538 1.0 Uiso 0.025 4 G
C C1 -0.04489 0.63547 0.19407 1.0 Uiso 0.025 4 G
C C2 0.07473 0.63779 0.08792 1.0 Uiso 0.025 4 G
C C6 0.06408 0.71623 -0.07962 1.0 Uiso 0.025 4 G
H H5 0.64393 0.70072 0.3151 1.0 Uiso 0.025 4 G
H H6A 0.22006 0.65452 -0.09944 1.0 Uiso 0.025 4 G
H H6B 0.8417 0.7181 0.8762 1.0 Uiso 0.025 4 G
H H6C 0.20958 0.78133 -0.09487 1.0 Uiso 0.025 4 G

loop_
_atom_type_symbol
_atom_type_number_in_cell
_atom_type_scat_dispersion_real
_atom_type_scat_dispersion_imag
_atom_type_scat_Cromer_Mann_a1
_atom_type_scat_Cromer_Mann_a2
_atom_type_scat_Cromer_Mann_a3
_atom_type_scat_Cromer_Mann_a4
_atom_type_scat_Cromer_Mann_b1
_atom_type_scat_Cromer_Mann_b2
_atom_type_scat_Cromer_Mann_b3
_atom_type_scat_Cromer_Mann_b4
_atom_type_scat_Cromer_Mann_c
_atom_type_scat_source
Se 8.0 0.000 0.000 17.0006 2.40980 5.81960 0.27260 3.97310 15.2372 4.35430 43.8163 2.84090 International_Tables_Vol_C
S 8.0 0.000 0.000 6.90530 1.46790 5.20340 22.2151 1.43790 0.25360 1.58630 56.1720 0.86690 International_Tables_Vol_C
N 12.0 0.000 0.000 12.2126 0.00570 3.13220 9.89330 2.01250 28.9975 1.16630 0.58260 -11.529 International_Tables_Vol_C
C 24.0 0.000 0.000 2.31000 20.8439 1.02000 10.2075 1.58860 0.56870 0.86500 51.6512 0.21560 International_Tables_Vol_C
H 16.0 0.000 0.000 0.49300 10.5109 0.32291 26.1257 0.14019 3.14236 0.04081 57.7997 0.00304 International_Tables_Vol_C

loop_
_geom_angle_atom_site_label_1
_geom_angle_atom_site_label_2
_geom_angle_atom_site_label_3
_geom_angle
_geom_angle_site_symmetry_1
_geom_angle_site_symmetry_3
_geom_angle_publ_flag
Se2 Se2 S2 145.6117 -1_655 1_545 n
Se2 Se2 N3 86.7159 -1_655 1_545 n
S2 Se2 N3 92.1424 1_545 1_545 n
Se2 S2 C4 93.4303 1_565 1_555 n
S1 Se1 N1 92.9692 1_555 1_555 n
Se1 S1 C1 88.7381 1_555 1_555 n
Se2 N3 C3 115.4696 1_565 1_555 n
C3 N2 C2 122.9344 1_455 1_555 n
C3 N2 C6 117.2067 1_455 1_555 n
C2 N2 C6 119.8506 1_555 1_555 n
Se1 N1 C2 115.3000 1_555 1_555 n
N3 C3 N2 118.1368 1_555 1_655 n
N3 C3 C4 123.9789 1_555 1_555 n
N2 C3 C4 117.8843 1_655 1_555 n
S2 C4 C3 114.9765 1_555 1_555 n
S2 C4 C5 124.3199 1_555 1_555 n
C3 C4 C5 120.7035 1_555 1_555 n
C4 C5 C1 119.9986 1_555 1_655 n
C4 C5 H5 120.0543 1_555 1_555 n
C1 C5 H5 119.9470 1_655 1_555 n
S1 C1 C5 119.4762 1_555 1_455 n
S1 C1 C2 119.4488 1_555 1_555 n
C5 C1 C2 121.0749 1_455 1_555 n
N2 C2 N1 119.0672 1_555 1_555 n
N2 C2 C1 117.3901 1_555 1_555 n
N1 C2 C1 123.5426 1_555 1_555 n
N2 C6 H6A 108.2168 1_555 1_555 n
N2 C6 H6B 109.4094 1_555 1_454 n
N2 C6 H6C 109.8453 1_555 1_555 n
H6A C6 H6B 110.7384 1_555 1_454 n
H6A C6 H6C 110.3556 1_555 1_555 n
H6B C6 H6C 108.2683 1_454 1_555 n

loop_
_geom_bond_atom_site_label_1
_geom_bond_atom_site_label_2
_geom_bond_distance
_geom_bond_site_symmetry_2
_geom_bond_publ_flag
Se2 Se2 2.72441 -1_655 n
Se2 S2 2.25249 1_545 n
Se2 N3 1.84847 1_545 n
S2 C4 1.767130 1_555 n
Se1 S1 2.36780 1_555 n
Se1 N1 1.808180 1_555 n
S1 C1 1.740780 1_555 n
N3 C3 1.304330 1_555 n
N2 C3 1.392760 1_455 n
N2 C2 1.396160 1_555 n
N2 C6 1.46780 1_555 n
N1 C2 1.304120 1_555 n
C3 C4 1.44565 1_555 n
C4 C5 1.387990 1_555 n
C5 C1 1.389490 1_655 n
C5 H5 1.08317 1_555 n
C1 C2 1.44605 1_555 n
C6 H6A 1.084890 1_555 n
C6 H6B 1.090940 1_454 n
C6 H6C 1.091840 1_555 n
H5 C5 1.08317 1_555 n
